data_7203304
loop_
_publ_author_name
'George, Sumod'
'Lipstman, Sophia'
'Muniappan, Sankar'
'Goldberg, Israel'

_publ_section_title
;
 Porphyrin network solids: examples of supramolecular isomerism,
 noncentrosymmetric architectures and competing solvation
;
_journal_issue 5
_journal_name_full CrystEngComm
_journal_page_first 417
_journal_paper_doi 10.1039/b601889k
_journal_volume 8
_journal_year 2006
_chemical_formula_moiety 'C48 H28 Cu N4 O8, 4(C2 H6 O S), 4(C6 H5 N O2)'
_chemical_formula_sum 'C80 H72 Cu N8 O20 S4'
_chemical_formula_weight 1657.25
_chemical_name_systematic
;
?
;
_space_group_IT_number 2
_symmetry_cell_setting triclinic
_symmetry_space_group_name_Hall '-P 1'
_symmetry_space_group_name_H-M 'P -1'
_atom_sites_solution_hydrogens geom
_atom_sites_solution_primary direct
_atom_sites_solution_secondary difmap
_audit_creation_method SHELXL-97
_cell_angle_alpha 87.8501(18)
_cell_angle_beta 88.857(3)
_cell_angle_gamma 82.044(3)
_cell_formula_units_Z 1
_cell_length_a 8.5521(2)
_cell_length_b 11.4432(6)
_cell_length_c 19.4875(8)
_cell_measurement_reflns_used 5884
_cell_measurement_temperature 110(2)
_cell_measurement_theta_max 25.65
_cell_measurement_theta_min 2.40
_cell_volume 1887.22(13)
_computing_cell_refinement Denzo
_computing_data_collection 'Collect, Nonius B.V.'
_computing_data_reduction Denzo
_computing_structure_refinement 'SHELXL-97 (Sheldrick, 1997)'
_computing_structure_solution SIR-97
_diffrn_ambient_temperature 110(2)
_diffrn_detector_area_resol_mean '56 microns'
_diffrn_measured_fraction_theta_full 0.969
_diffrn_measured_fraction_theta_max 0.969
_diffrn_measurement_device_type 'Nonius KappaCCD'
_diffrn_measurement_method '1 deg. Phi & Omega scans'
_diffrn_radiation_monochromator graphite
_diffrn_radiation_source 'fine-focus sealed tube'
_diffrn_radiation_type MoK\a
_diffrn_radiation_wavelength 0.71073
_diffrn_reflns_av_R_equivalents 0.0720
_diffrn_reflns_av_sigmaI/netI 0.0920
_diffrn_reflns_limit_h_max 10
_diffrn_reflns_limit_h_min 0
_diffrn_reflns_limit_k_max 13
_diffrn_reflns_limit_k_min -13
_diffrn_reflns_limit_l_max 23
_diffrn_reflns_limit_l_min -23
_diffrn_reflns_number 15544
_diffrn_reflns_theta_full 25.65
_diffrn_reflns_theta_max 25.65
_diffrn_reflns_theta_min 2.40
_diffrn_standards_number 0
_exptl_absorpt_coefficient_mu 0.481
_exptl_absorpt_correction_type none
_exptl_crystal_colour red
_exptl_crystal_density_diffrn 1.458
_exptl_crystal_density_method 'not measured'
_exptl_crystal_description needles
_exptl_crystal_F_000 861
_exptl_crystal_size_max 0.45
_exptl_crystal_size_mid 0.15
_exptl_crystal_size_min 0.15
_refine_diff_density_max 0.460
_refine_diff_density_min -0.603
_refine_diff_density_rms 0.081
_refine_ls_extinction_method none
_refine_ls_goodness_of_fit_ref 1.012
_refine_ls_hydrogen_treatment constr
_refine_ls_matrix_type full
_refine_ls_number_parameters 517
_refine_ls_number_reflns 6935
_refine_ls_number_restraints 0
_refine_ls_restrained_S_all 1.012
_refine_ls_R_factor_all 0.1016
_refine_ls_R_factor_gt 0.0529
_refine_ls_shift/su_max 0.000
_refine_ls_shift/su_mean 0.000
_refine_ls_structure_factor_coef Fsqd
_refine_ls_weighting_details 'calc w=1/[\s^2^(Fo^2^)+(0.0659P)^2^+0.0000P] where P=(Fo^2^+2Fc^2^)/3'
_refine_ls_weighting_scheme calc
_refine_ls_wR_factor_gt 0.1141
_refine_ls_wR_factor_ref 0.1364
_reflns_number_gt 4486
_reflns_number_total 6935
_reflns_threshold_expression >2sigma(I)
_cod_data_source_file b601889k.txt
_cod_data_source_block Compound-4
_cod_original_cell_volume 1887.21(13)
_cod_database_code 7203304

loop_
_symmetry_equiv_pos_as_xyz
'x, y, z'
'-x, -y, -z'

loop_
_atom_site_label
_atom_site_type_symbol
_atom_site_fract_x
_atom_site_fract_y
_atom_site_fract_z
_atom_site_U_iso_or_equiv
_atom_site_adp_type
_atom_site_occupancy
_atom_site_symmetry_multiplicity
_atom_site_calc_flag
_atom_site_refinement_flags
_atom_site_disorder_assembly
_atom_site_disorder_group
Cu Cu 0.5000 0.5000 0.0000 0.01684(17) Uani 1 2 d S . .
C1 C 0.4827(4) 0.5394(3) 0.15427(16) 0.0176(8) Uani 1 1 d . . .
C2 C 0.5743(4) 0.5181(3) 0.21556(18) 0.0221(8) Uani 1 1 d . . .
H2 H 0.5429 0.5435 0.2602 0.026 Uiso 1 1 calc R . .
C3 C 0.7135(4) 0.4549(3) 0.19763(17) 0.0217(8) Uani 1 1 d . . .
H3 H 0.7986 0.4279 0.2274 0.026 Uiso 1 1 calc R . .
C4 C 0.7090(4) 0.4361(3) 0.12482(17) 0.0193(8) Uani 1 1 d . . .
C5 C 0.8335(4) 0.3784(3) 0.08669(17) 0.0179(8) Uani 1 1 d . . .
C6 C 0.1673(3) 0.6307(3) -0.01557(17) 0.0178(8) Uani 1 1 d . . .
C7 C 0.0391(4) 0.6909(3) 0.02407(17) 0.0201(8) Uani 1 1 d . . .
H7 H -0.0599 0.7267 0.0068 0.024 Uiso 1 1 calc R . .
C8 C 0.0844(3) 0.6873(3) 0.08966(17) 0.0199(8) Uani 1 1 d . . .
H8 H 0.0243 0.7205 0.1274 0.024 Uiso 1 1 calc R . .
C9 C 0.2424(4) 0.6231(3) 0.09186(17) 0.0185(8) Uani 1 1 d . . .
C10 C 0.3300(4) 0.6012(3) 0.15189(17) 0.0191(8) Uani 1 1 d . . .
N11 N 0.5653(3) 0.4892(3) 0.09875(14) 0.0174(7) Uani 1 1 d . . .
N12 N 0.2916(3) 0.5895(3) 0.02677(13) 0.0171(6) Uani 1 1 d . . .
C13 C 0.9758(4) 0.3194(3) 0.12448(17) 0.0199(8) Uani 1 1 d . . .
C14 C 0.9628(4) 0.2259(3) 0.17121(17) 0.0195(8) Uani 1 1 d . . .
H14 H 0.8621 0.2024 0.1805 0.023 Uiso 1 1 calc R . .
C15 C 1.0936(4) 0.1669(3) 0.20423(17) 0.0221(8) Uani 1 1 d . . .
H15 H 1.0829 0.1014 0.2345 0.026 Uiso 1 1 calc R . .
C16 C 1.2415(4) 0.2035(3) 0.19310(17) 0.0195(8) Uani 1 1 d . . .
C17 C 1.2551(4) 0.2984(3) 0.14766(17) 0.0204(8) Uani 1 1 d . . .
H17 H 1.3550 0.3246 0.1403 0.024 Uiso 1 1 calc R . .
C18 C 1.1241(4) 0.3555(3) 0.11289(17) 0.0197(8) Uani 1 1 d . . .
H18 H 1.1354 0.4191 0.0812 0.024 Uiso 1 1 calc R . .
C19 C 1.3790(4) 0.1381(4) 0.23026(18) 0.0226(8) Uani 1 1 d . . .
O20 O 1.3695(3) 0.0539(3) 0.26845(15) 0.0412(8) Uani 1 1 d . . .
H20 H 1.6022 0.1405 0.2501 0.098(19) Uiso 1 1 d R . .
O21 O 1.5138(2) 0.1811(2) 0.21788(12) 0.0264(6) Uani 1 1 d . . .
C22 C 0.2564(3) 0.6463(3) 0.21778(17) 0.0181(8) Uani 1 1 d . . .
C23 C 0.1315(4) 0.5971(3) 0.24900(17) 0.0203(8) Uani 1 1 d . . .
H23 H 0.0892 0.5357 0.2273 0.024 Uiso 1 1 calc R . .
C24 C 0.0686(4) 0.6366(3) 0.31094(17) 0.0203(8) Uani 1 1 d . . .
H24 H -0.0159 0.6017 0.3317 0.024 Uiso 1 1 calc R . .
C25 C 0.1281(4) 0.7276(3) 0.34348(17) 0.0183(8) Uani 1 1 d . . .
C26 C 0.2497(4) 0.7793(3) 0.31136(17) 0.0218(8) Uani 1 1 d . . .
H26 H 0.2898 0.8423 0.3324 0.026 Uiso 1 1 calc R . .
C27 C 0.3126(4) 0.7396(3) 0.24908(18) 0.0235(9) Uani 1 1 d . . .
H27 H 0.3946 0.7763 0.2275 0.028 Uiso 1 1 calc R . .
C28 C 0.0631(4) 0.7647(3) 0.41167(18) 0.0208(8) Uani 1 1 d . . .
O29 O 0.1446(2) 0.8393(2) 0.44092(12) 0.0229(6) Uani 1 1 d . . .
H29 H 0.1055 0.8602 0.4902 0.10(2) Uiso 1 1 d R . .
O30 O -0.0542(3) 0.7308(2) 0.43789(12) 0.0294(7) Uani 1 1 d . . .
S31 S 0.05444(9) 0.11246(9) 0.38635(4) 0.0221(2) Uani 1 1 d . . .
O32 O -0.0732(2) 0.0884(2) 0.43804(12) 0.0239(6) Uani 1 1 d . . .
C33 C 0.2315(4) 0.1119(4) 0.43379(19) 0.0269(9) Uani 1 1 d . . .
H33A H 0.2105 0.1649 0.4722 0.040 Uiso 1 1 calc R . .
H33B H 0.3133 0.1387 0.4036 0.040 Uiso 1 1 calc R . .
H33C H 0.2675 0.0316 0.4515 0.040 Uiso 1 1 calc R . .
C34 C 0.0160(4) 0.2670(4) 0.3675(2) 0.0334(10) Uani 1 1 d . . .
H34A H -0.0841 0.2852 0.3431 0.050 Uiso 1 1 calc R . .
H34B H 0.1017 0.2912 0.3385 0.050 Uiso 1 1 calc R . .
H34C H 0.0092 0.3096 0.4104 0.050 Uiso 1 1 calc R . .
S35 S 0.20543(9) 0.04462(9) 0.68523(5) 0.0247(2) Uani 1 1 d . . .
O36 O 0.2398(2) -0.0783(2) 0.71787(12) 0.0265(6) Uani 1 1 d . . .
C37 C 0.3526(4) 0.0565(4) 0.62098(19) 0.0289(9) Uani 1 1 d . . .
H37A H 0.4573 0.0373 0.6413 0.043 Uiso 1 1 calc R . .
H37B H 0.3404 0.1373 0.6014 0.043 Uiso 1 1 calc R . .
H37C H 0.3414 0.0014 0.5847 0.043 Uiso 1 1 calc R . .
C38 C 0.2705(4) 0.1422(4) 0.7449(2) 0.0355(10) Uani 1 1 d . . .
H38A H 0.2031 0.1443 0.7863 0.053 Uiso 1 1 calc R . .
H38B H 0.2640 0.2218 0.7238 0.053 Uiso 1 1 calc R . .
H38C H 0.3801 0.1140 0.7574 0.053 Uiso 1 1 calc R . .
C39 C 0.3990(4) 0.8614(4) -0.04317(19) 0.0266(9) Uani 1 1 d . . .
H39 H 0.4623 0.8064 -0.0709 0.032 Uiso 1 1 calc R . .
C40 C 0.2789(4) 0.9401(4) -0.0713(2) 0.0310(10) Uani 1 1 d . . .
H40 H 0.2595 0.9397 -0.1191 0.037 Uiso 1 1 calc R . .
C41 C 0.1860(4) 1.0196(4) -0.0307(2) 0.0305(10) Uani 1 1 d . . .
H41 H 0.1038 1.0738 -0.0506 0.037 Uiso 1 1 calc R . .
C42 C 0.2134(4) 1.0199(4) 0.0394(2) 0.0317(10) Uani 1 1 d . . .
H42 H 0.1488 1.0739 0.0673 0.038 Uiso 1 1 calc R . .
C43 C 0.3342(4) 0.9422(4) 0.0687(2) 0.0294(9) Uani 1 1 d . . .
H43 H 0.3540 0.9423 0.1165 0.035 Uiso 1 1 calc R . .
C44 C 0.4251(4) 0.8645(3) 0.02644(18) 0.0218(8) Uani 1 1 d . . .
N45 N 0.5597(3) 0.7848(3) 0.05548(17) 0.0271(8) Uani 1 1 d . . .
O46 O 0.6358(3) 0.7142(3) 0.01721(14) 0.0350(7) Uani 1 1 d . . .
O47 O 0.5899(3) 0.7930(3) 0.11663(14) 0.0371(7) Uani 1 1 d . . .
C48 C 0.5065(4) 0.3114(4) 0.50572(19) 0.0262(9) Uani 1 1 d . . .
H48 H 0.5526 0.2751 0.5465 0.031 Uiso 1 1 calc R . .
C49 C 0.5743(4) 0.2858(4) 0.4419(2) 0.0307(10) Uani 1 1 d . . .
H49 H 0.6680 0.2309 0.4388 0.037 Uiso 1 1 calc R . .
C50 C 0.5073(4) 0.3391(4) 0.3831(2) 0.0298(9) Uani 1 1 d . . .
H50 H 0.5549 0.3210 0.3396 0.036 Uiso 1 1 calc R . .
C51 C 0.3701(4) 0.4195(4) 0.3873(2) 0.0337(10) Uani 1 1 d . . .
H51 H 0.3242 0.4561 0.3465 0.040 Uiso 1 1 calc R . .
C52 C 0.3000(4) 0.4464(4) 0.4500(2) 0.0288(9) Uani 1 1 d . . .
H52 H 0.2065 0.5015 0.4532 0.035 Uiso 1 1 calc R . .
C53 C 0.3693(4) 0.3914(3) 0.50827(18) 0.0234(9) Uani 1 1 d . . .
N54 N 0.2993(4) 0.4210(3) 0.57596(18) 0.0316(8) Uani 1 1 d . . .
O55 O 0.1888(3) 0.5025(3) 0.57834(16) 0.0456(8) Uani 1 1 d . . .
O56 O 0.3533(3) 0.3641(3) 0.62682(14) 0.0402(7) Uani 1 1 d . . .

loop_
_atom_site_aniso_label
_atom_site_aniso_U_11
_atom_site_aniso_U_22
_atom_site_aniso_U_33
_atom_site_aniso_U_23
_atom_site_aniso_U_13
_atom_site_aniso_U_12
Cu 0.0120(3) 0.0229(4) 0.0150(3) -0.0018(3) 0.0006(2) 0.0000(2)
C1 0.0154(17) 0.023(2) 0.0142(18) -0.0005(16) 0.0003(13) -0.0041(14)
C2 0.0176(18) 0.032(2) 0.0158(19) -0.0017(17) 0.0007(13) 0.0002(15)
C3 0.0154(17) 0.028(2) 0.021(2) 0.0016(17) -0.0038(14) -0.0003(15)
C4 0.0151(17) 0.023(2) 0.0193(19) 0.0002(16) 0.0014(13) -0.0018(14)
C5 0.0144(17) 0.019(2) 0.0200(19) 0.0027(16) -0.0012(13) -0.0020(14)
C6 0.0131(16) 0.021(2) 0.0195(19) -0.0013(16) 0.0034(13) -0.0026(14)
C7 0.0140(17) 0.019(2) 0.027(2) -0.0007(17) 0.0008(14) 0.0014(14)
C8 0.0150(17) 0.023(2) 0.020(2) -0.0067(16) 0.0026(13) 0.0026(14)
C9 0.0150(17) 0.023(2) 0.0185(19) -0.0036(16) -0.0004(13) -0.0043(14)
C10 0.0157(17) 0.021(2) 0.021(2) -0.0051(16) 0.0013(13) -0.0028(14)
N11 0.0091(13) 0.0223(18) 0.0206(16) -0.0025(13) -0.0002(11) -0.0015(12)
N12 0.0155(14) 0.0214(18) 0.0141(15) 0.0012(13) -0.0026(11) -0.0024(12)
C13 0.0149(17) 0.025(2) 0.021(2) -0.0051(17) 0.0000(14) -0.0023(15)
C14 0.0100(16) 0.030(2) 0.0191(19) -0.0020(17) 0.0017(13) -0.0032(14)
C15 0.0203(18) 0.028(2) 0.0174(19) 0.0014(17) 0.0011(14) -0.0033(15)
C16 0.0154(17) 0.027(2) 0.0154(19) -0.0022(16) -0.0008(13) -0.0013(15)
C17 0.0116(17) 0.028(2) 0.022(2) -0.0089(17) 0.0000(13) -0.0033(15)
C18 0.0185(18) 0.020(2) 0.0201(19) -0.0018(16) 0.0022(14) -0.0007(15)
C19 0.0184(18) 0.027(2) 0.022(2) -0.0023(18) 0.0014(14) -0.0023(16)
O20 0.0206(14) 0.051(2) 0.0507(19) 0.0280(17) -0.0099(12) -0.0063(13)
O21 0.0146(12) 0.0344(17) 0.0298(15) 0.0068(13) -0.0051(10) -0.0033(11)
C22 0.0121(16) 0.024(2) 0.0167(19) -0.0014(16) -0.0005(13) 0.0015(14)
C23 0.0174(18) 0.028(2) 0.0164(19) -0.0039(16) -0.0003(13) -0.0041(15)
C24 0.0127(17) 0.028(2) 0.020(2) -0.0009(17) 0.0042(13) -0.0034(14)
C25 0.0121(16) 0.022(2) 0.0189(19) -0.0011(16) -0.0011(13) 0.0046(14)
C26 0.0188(18) 0.025(2) 0.023(2) -0.0059(17) 0.0007(14) -0.0057(15)
C27 0.0156(17) 0.034(3) 0.021(2) -0.0057(17) 0.0054(14) -0.0039(15)
C28 0.0189(18) 0.021(2) 0.0206(19) -0.0019(16) -0.0040(14) 0.0054(15)
O29 0.0188(12) 0.0300(17) 0.0204(14) -0.0083(12) 0.0027(10) -0.0031(11)
O30 0.0246(14) 0.0412(19) 0.0246(15) -0.0111(13) 0.0120(11) -0.0115(12)
S31 0.0173(4) 0.0290(6) 0.0201(5) -0.0052(4) 0.0017(3) -0.0025(4)
O32 0.0155(12) 0.0366(17) 0.0199(13) -0.0059(12) 0.0034(9) -0.0041(11)
C33 0.0169(18) 0.035(3) 0.030(2) -0.0090(19) 0.0000(15) -0.0045(16)
C34 0.031(2) 0.029(3) 0.039(2) 0.003(2) 0.0031(17) -0.0013(18)
S35 0.0155(4) 0.0304(6) 0.0278(5) 0.0016(4) -0.0043(4) -0.0022(4)
O36 0.0163(12) 0.0316(17) 0.0307(15) 0.0106(13) -0.0047(10) -0.0032(11)
C37 0.0241(19) 0.035(3) 0.028(2) 0.0035(19) -0.0023(15) -0.0074(17)
C38 0.031(2) 0.045(3) 0.031(2) -0.007(2) -0.0051(17) -0.0046(19)
C39 0.0208(19) 0.028(2) 0.031(2) -0.0016(18) 0.0039(15) -0.0044(16)
C40 0.027(2) 0.037(3) 0.029(2) -0.004(2) -0.0043(16) -0.0038(18)
C41 0.0190(19) 0.028(3) 0.045(3) -0.002(2) -0.0076(16) -0.0048(16)
C42 0.030(2) 0.029(3) 0.036(2) -0.010(2) 0.0041(17) -0.0011(17)
C43 0.032(2) 0.033(3) 0.025(2) -0.0049(19) 0.0029(16) -0.0084(18)
C44 0.0160(18) 0.024(2) 0.026(2) 0.0015(17) 0.0025(14) -0.0070(15)
N45 0.0195(16) 0.031(2) 0.032(2) 0.0024(16) 0.0010(14) -0.0076(14)
O46 0.0232(14) 0.0355(19) 0.0441(18) 0.0018(15) 0.0081(12) 0.0017(12)
O47 0.0375(15) 0.043(2) 0.0309(17) 0.0048(14) -0.0070(12) -0.0072(13)
C48 0.0192(19) 0.034(3) 0.027(2) 0.0021(18) -0.0024(15) -0.0094(16)
C49 0.0158(18) 0.030(3) 0.046(3) -0.004(2) 0.0019(16) -0.0015(16)
C50 0.027(2) 0.034(3) 0.030(2) -0.0031(19) 0.0063(16) -0.0098(17)
C51 0.027(2) 0.043(3) 0.032(2) 0.009(2) -0.0094(17) -0.0087(19)
C52 0.0204(19) 0.030(3) 0.036(2) 0.0033(19) -0.0028(16) -0.0017(16)
C53 0.0156(18) 0.027(2) 0.029(2) -0.0043(18) 0.0036(14) -0.0070(15)
N54 0.0302(19) 0.030(2) 0.037(2) -0.0053(18) 0.0097(15) -0.0124(16)
O55 0.0438(18) 0.0300(19) 0.062(2) -0.0089(16) 0.0238(15) -0.0033(14)
O56 0.0439(17) 0.051(2) 0.0285(17) -0.0032(15) 0.0017(13) -0.0162(15)

loop_
_atom_type_symbol
_atom_type_description
_atom_type_scat_dispersion_real
_atom_type_scat_dispersion_imag
_atom_type_scat_source
C C 0.0033 0.0016 'International Tables Vol C Tables 4.2.6.8 and 6.1.1.4'
S S 0.1246 0.1234 'International Tables Vol C Tables 4.2.6.8 and 6.1.1.4'
H H 0.0000 0.0000 'International Tables Vol C Tables 4.2.6.8 and 6.1.1.4'
O O 0.0106 0.0060 'International Tables Vol C Tables 4.2.6.8 and 6.1.1.4'
N N 0.0061 0.0033 'International Tables Vol C Tables 4.2.6.8 and 6.1.1.4'
Cu Cu 0.3201 1.2651 'International Tables Vol C Tables 4.2.6.8 and 6.1.1.4'

loop_
_geom_angle_atom_site_label_1
_geom_angle_atom_site_label_2
_geom_angle_atom_site_label_3
_geom_angle
_geom_angle_site_symmetry_1
_geom_angle_site_symmetry_3
_geom_angle_publ_flag
N12 Cu N12 180.0 2_665 . ?
N12 Cu N11 90.02(10) 2_665 . ?
N12 Cu N11 89.98(10) . . ?
N12 Cu N11 89.98(10) 2_665 2_665 ?
N12 Cu N11 90.02(10) . 2_665 ?
N11 Cu N11 180.0 . 2_665 ?
N11 C1 C10 125.0(3) . . ?
N11 C1 C2 110.7(3) . . ?
C10 C1 C2 124.3(3) . . ?
C3 C2 C1 107.0(3) . . ?
C3 C2 H2 126.5 . . ?
C1 C2 H2 126.5 . . ?
C2 C3 C4 107.3(3) . . ?
C2 C3 H3 126.3 . . ?
C4 C3 H3 126.3 . . ?
C5 C4 N11 125.7(3) . . ?
C5 C4 C3 124.5(3) . . ?
N11 C4 C3 109.7(3) . . ?
C4 C5 C6 124.0(3) . 2_665 ?
C4 C5 C13 118.1(3) . . ?
C6 C5 C13 117.9(3) 2_665 . ?
N12 C6 C5 125.8(3) . 2_665 ?
N12 C6 C7 109.9(3) . . ?
C5 C6 C7 124.2(3) 2_665 . ?
C8 C7 C6 107.7(3) . . ?
C8 C7 H7 126.1 . . ?
C6 C7 H7 126.1 . . ?
C7 C8 C9 106.8(3) . . ?
C7 C8 H8 126.6 . . ?
C9 C8 H8 126.6 . . ?
N12 C9 C10 126.3(3) . . ?
N12 C9 C8 110.0(3) . . ?
C10 C9 C8 123.7(3) . . ?
C1 C10 C9 124.0(3) . . ?
C1 C10 C22 117.7(3) . . ?
C9 C10 C22 118.3(3) . . ?
C1 N11 C4 105.2(3) . . ?
C1 N11 Cu 127.7(2) . . ?
C4 N11 Cu 126.9(2) . . ?
C6 N12 C9 105.6(3) . . ?
C6 N12 Cu 127.5(2) . . ?
C9 N12 Cu 126.9(2) . . ?
C14 C13 C18 118.7(3) . . ?
C14 C13 C5 120.3(3) . . ?
C18 C13 C5 121.0(3) . . ?
C15 C14 C13 121.3(3) . . ?
C15 C14 H14 119.3 . . ?
C13 C14 H14 119.3 . . ?
C14 C15 C16 120.0(3) . . ?
C14 C15 H15 120.0 . . ?
C16 C15 H15 120.0 . . ?
C17 C16 C15 119.1(3) . . ?
C17 C16 C19 122.6(3) . . ?
C15 C16 C19 118.3(3) . . ?
C18 C17 C16 120.7(3) . . ?
C18 C17 H17 119.6 . . ?
C16 C17 H17 119.6 . . ?
C17 C18 C13 120.1(3) . . ?
C17 C18 H18 120.0 . . ?
C13 C18 H18 120.0 . . ?
O20 C19 O21 122.7(3) . . ?
O20 C19 C16 123.2(3) . . ?
O21 C19 C16 114.0(3) . . ?
C19 O21 H20 111.0 . . ?
C23 C22 C27 118.7(3) . . ?
C23 C22 C10 121.4(3) . . ?
C27 C22 C10 119.9(3) . . ?
C24 C23 C22 120.8(3) . . ?
C24 C23 H23 119.6 . . ?
C22 C23 H23 119.6 . . ?
C23 C24 C25 120.6(3) . . ?
C23 C24 H24 119.7 . . ?
C25 C24 H24 119.7 . . ?
C26 C25 C24 118.7(3) . . ?
C26 C25 C28 121.8(3) . . ?
C24 C25 C28 119.5(3) . . ?
C27 C26 C25 120.6(3) . . ?
C27 C26 H26 119.7 . . ?
C25 C26 H26 119.7 . . ?
C26 C27 C22 120.5(3) . . ?
C26 C27 H27 119.7 . . ?
C22 C27 H27 119.7 . . ?
O30 C28 O29 123.5(3) . . ?
O30 C28 C25 123.4(3) . . ?
O29 C28 C25 113.1(3) . . ?
C28 O29 H29 113.5 . . ?
O32 S31 C34 104.61(16) . . ?
O32 S31 C33 106.62(15) . . ?
C34 S31 C33 97.86(19) . . ?
S31 C33 H33A 109.5 . . ?
S31 C33 H33B 109.5 . . ?
H33A C33 H33B 109.5 . . ?
S31 C33 H33C 109.5 . . ?
H33A C33 H33C 109.5 . . ?
H33B C33 H33C 109.5 . . ?
S31 C34 H34A 109.5 . . ?
S31 C34 H34B 109.5 . . ?
H34A C34 H34B 109.5 . . ?
S31 C34 H34C 109.5 . . ?
H34A C34 H34C 109.5 . . ?
H34B C34 H34C 109.5 . . ?
O36 S35 C37 106.87(17) . . ?
O36 S35 C38 106.06(18) . . ?
C37 S35 C38 97.80(18) . . ?
S35 C37 H37A 109.5 . . ?
S35 C37 H37B 109.5 . . ?
H37A C37 H37B 109.5 . . ?
S35 C37 H37C 109.5 . . ?
H37A C37 H37C 109.5 . . ?
H37B C37 H37C 109.5 . . ?
S35 C38 H38A 109.5 . . ?
S35 C38 H38B 109.5 . . ?
H38A C38 H38B 109.5 . . ?
S35 C38 H38C 109.5 . . ?
H38A C38 H38C 109.5 . . ?
H38B C38 H38C 109.5 . . ?
C40 C39 C44 118.4(4) . . ?
C40 C39 H39 120.8 . . ?
C44 C39 H39 120.8 . . ?
C39 C40 C41 120.8(4) . . ?
C39 C40 H40 119.6 . . ?
C41 C40 H40 119.6 . . ?
C40 C41 C42 119.8(4) . . ?
C40 C41 H41 120.1 . . ?
C42 C41 H41 120.1 . . ?
C43 C42 C41 120.5(4) . . ?
C43 C42 H42 119.8 . . ?
C41 C42 H42 119.8 . . ?
C44 C43 C42 118.1(4) . . ?
C44 C43 H43 120.9 . . ?
C42 C43 H43 120.9 . . ?
C39 C44 C43 122.5(4) . . ?
C39 C44 N45 118.1(3) . . ?
C43 C44 N45 119.4(3) . . ?
O46 N45 O47 123.8(3) . . ?
O46 N45 C44 118.0(3) . . ?
O47 N45 C44 118.2(3) . . ?
C49 C48 C53 118.0(4) . . ?
C49 C48 H48 121.0 . . ?
C53 C48 H48 121.0 . . ?
C50 C49 C48 120.7(4) . . ?
C50 C49 H49 119.6 . . ?
C48 C49 H49 119.6 . . ?
C49 C50 C51 120.0(4) . . ?
C49 C50 H50 120.0 . . ?
C51 C50 H50 120.0 . . ?
C52 C51 C50 120.6(4) . . ?
C52 C51 H51 119.7 . . ?
C50 C51 H51 119.7 . . ?
C51 C52 C53 118.3(4) . . ?
C51 C52 H52 120.8 . . ?
C53 C52 H52 120.8 . . ?
C52 C53 C48 122.4(3) . . ?
C52 C53 N54 119.4(3) . . ?
C48 C53 N54 118.2(3) . . ?
O56 N54 O55 123.6(3) . . ?
O56 N54 C53 118.7(3) . . ?
O55 N54 C53 117.7(4) . . ?

loop_
_geom_bond_atom_site_label_1
_geom_bond_atom_site_label_2
_geom_bond_distance
_geom_bond_site_symmetry_2
_geom_bond_publ_flag
Cu N12 1.999(3) 2_665 ?
Cu N12 1.999(3) . ?
Cu N11 2.009(3) . ?
Cu N11 2.009(3) 2_665 ?
C1 N11 1.380(4) . ?
C1 C10 1.397(5) . ?
C1 C2 1.436(4) . ?
C2 C3 1.351(5) . ?
C2 H2 0.9500 . ?
C3 C4 1.445(5) . ?
C3 H3 0.9500 . ?
C4 C5 1.390(5) . ?
C4 N11 1.390(4) . ?
C5 C6 1.394(5) 2_665 ?
C5 C13 1.500(4) . ?
C6 N12 1.379(4) . ?
C6 C5 1.394(5) 2_665 ?
C6 C7 1.439(4) . ?
C7 C8 1.341(5) . ?
C7 H7 0.9500 . ?
C8 C9 1.447(4) . ?
C8 H8 0.9500 . ?
C9 N12 1.380(4) . ?
C9 C10 1.398(5) . ?
C10 C22 1.496(5) . ?
C13 C14 1.393(5) . ?
C13 C18 1.399(4) . ?
C14 C15 1.381(5) . ?
C14 H14 0.9500 . ?
C15 C16 1.397(4) . ?
C15 H15 0.9500 . ?
C16 C17 1.392(5) . ?
C16 C19 1.489(5) . ?
C17 C18 1.391(5) . ?
C17 H17 0.9500 . ?
C18 H18 0.9500 . ?
C19 O20 1.206(4) . ?
C19 O21 1.329(4) . ?
O21 H20 1.0397 . ?
C22 C23 1.394(4) . ?
C22 C27 1.395(5) . ?
C23 C24 1.378(5) . ?
C23 H23 0.9500 . ?
C24 C25 1.398(5) . ?
C24 H24 0.9500 . ?
C25 C26 1.393(5) . ?
C25 C28 1.484(5) . ?
C26 C27 1.384(5) . ?
C26 H26 0.9500 . ?
C27 H27 0.9500 . ?
C28 O30 1.221(4) . ?
C28 O29 1.325(4) . ?
O29 H29 1.0358 . ?
S31 O32 1.517(2) . ?
S31 C34 1.779(4) . ?
S31 C33 1.788(3) . ?
C33 H33A 0.9800 . ?
C33 H33B 0.9800 . ?
C33 H33C 0.9800 . ?
C34 H34A 0.9800 . ?
C34 H34B 0.9800 . ?
C34 H34C 0.9800 . ?
S35 O36 1.515(3) . ?
S35 C37 1.772(3) . ?
S35 C38 1.791(4) . ?
C37 H37A 0.9800 . ?
C37 H37B 0.9800 . ?
C37 H37C 0.9800 . ?
C38 H38A 0.9800 . ?
C38 H38B 0.9800 . ?
C38 H38C 0.9800 . ?
C39 C40 1.376(5) . ?
C39 C44 1.382(5) . ?
C39 H39 0.9500 . ?
C40 C41 1.383(5) . ?
C40 H40 0.9500 . ?
C41 C42 1.390(5) . ?
C41 H41 0.9500 . ?
C42 C43 1.384(5) . ?
C42 H42 0.9500 . ?
C43 C44 1.382(5) . ?
C43 H43 0.9500 . ?
C44 N45 1.474(5) . ?
N45 O46 1.230(4) . ?
N45 O47 1.234(4) . ?
C48 C49 1.385(5) . ?
C48 C53 1.386(5) . ?
C48 H48 0.9500 . ?
C49 C50 1.376(5) . ?
C49 H49 0.9500 . ?
C50 C51 1.390(5) . ?
C50 H50 0.9500 . ?
C51 C52 1.378(5) . ?
C51 H51 0.9500 . ?
C52 C53 1.380(5) . ?
C52 H52 0.9500 . ?
C53 N54 1.469(5) . ?
N54 O56 1.227(4) . ?
N54 O55 1.234(4) . ?

loop_
_geom_hbond_atom_site_label_D
_geom_hbond_atom_site_label_H
_geom_hbond_atom_site_label_A
_geom_hbond_distance_DH
_geom_hbond_distance_HA
_geom_hbond_distance_DA
_geom_hbond_angle_DHA
_geom_hbond_site_symmetry_A
O21 H20 O36 1.04 1.57 2.589(3) 166.1 2_756
O29 H29 O32 1.04 1.54 2.563(3) 167.2 2_566
